data_7234251
loop_
_publ_author_name
'Jia-Ling Liao'
'Yun Chi'
'Chia-Chi Yeh'
'Hao-Che Kao'
'Chih-Hao Chang'
'Mark A. Fox'
'Paul J. Low'
'Gene-Hsiang Lee'

_publ_section_title
;
 Near infrared-emitting tris-bidentate Os(ii) phosphors: control of
 excited state characteristics and fabrication of OLEDs
;
_journal_name_full 'Journal of Materials Chemistry C'
_journal_page_first 4910
_journal_page_last 4920
_journal_paper_doi 10.1039/C5TC00204D
_journal_volume 3
_journal_year 2015
_chemical_formula_sum 'C44 H28 F12 N12 O6 Os2'
_chemical_formula_weight 1429.18
_space_group_IT_number 2
_space_group_name_Hall '-P 1'
_space_group_name_H-M_alt 'P -1'
_symmetry_cell_setting triclinic
_symmetry_space_group_name_H-M 'P -1'
_atom_sites_solution_hydrogens geom
_atom_sites_solution_primary direct
_atom_sites_solution_secondary difmap
_cell_angle_alpha 82.8000(14)
_cell_angle_beta 79.8955(15)
_cell_angle_gamma 83.7633(15)
_cell_formula_units_Z 2
_cell_length_a 10.1401(7)
_cell_length_b 14.5567(10)
_cell_length_c 17.5318(12)
_cell_measurement_reflns_used 7856
_cell_measurement_temperature 150(2)
_cell_measurement_theta_max 26.69
_cell_measurement_theta_min 2.37
_cell_volume 2517.6(3)
_computing_cell_refinement 'Bruker SAINT'
_computing_data_collection 'Bruker SMART'
_computing_data_reduction 'Bruker SAINT'
_computing_molecular_graphics 'Bruker SHELXTL'
_computing_publication_material 'Bruker SHELXTL'
_computing_structure_refinement 'SHELXL-97 (Sheldrick, 1997)'
_computing_structure_solution 'SHELXS-97 (Sheldrick, 1990)'
_diffrn_ambient_temperature 150(2)
_diffrn_measured_fraction_theta_full 0.997
_diffrn_measured_fraction_theta_max 0.997
_diffrn_measurement_device_type 'BRUKER SMART APEXCCD area detector'
_diffrn_measurement_method 'omega scans'
_diffrn_radiation_monochromator graphite
_diffrn_radiation_source 'fine-focus sealed tube'
_diffrn_radiation_type MoK\a
_diffrn_radiation_wavelength 0.71073
_diffrn_reflns_av_R_equivalents 0.0358
_diffrn_reflns_av_sigmaI/netI 0.0466
_diffrn_reflns_limit_h_max 13
_diffrn_reflns_limit_h_min -13
_diffrn_reflns_limit_k_max 18
_diffrn_reflns_limit_k_min -18
_diffrn_reflns_limit_l_max 20
_diffrn_reflns_limit_l_min -22
_diffrn_reflns_number 29504
_diffrn_reflns_theta_full 27.50
_diffrn_reflns_theta_max 27.50
_diffrn_reflns_theta_min 1.19
_exptl_absorpt_coefficient_mu 5.145
_exptl_absorpt_correction_T_max 0.3595
_exptl_absorpt_correction_T_min 0.2327
_exptl_absorpt_correction_type multi-scan
_exptl_crystal_colour yellow
_exptl_crystal_density_diffrn 1.885
_exptl_crystal_density_meas ?
_exptl_crystal_density_method 'not measured'
_exptl_crystal_description plate
_exptl_crystal_F_000 1368
_exptl_crystal_size_max 0.40
_exptl_crystal_size_mid 0.40
_exptl_crystal_size_min 0.25
_refine_diff_density_max 1.735
_refine_diff_density_min -0.942
_refine_diff_density_rms 0.159
_refine_ls_extinction_method none
_refine_ls_goodness_of_fit_ref 1.061
_refine_ls_hydrogen_treatment constr
_refine_ls_matrix_type full
_refine_ls_number_parameters 704
_refine_ls_number_reflns 11522
_refine_ls_number_restraints 11
_refine_ls_restrained_S_all 1.064
_refine_ls_R_factor_all 0.0451
_refine_ls_R_factor_gt 0.0353
_refine_ls_shift/su_max 0.002
_refine_ls_shift/su_mean 0.000
_refine_ls_structure_factor_coef Fsqd
_refine_ls_weighting_details 'calc w=1/[\s^2^(Fo^2^)+(0.0528P)^2^+3.2780P] where P=(Fo^2^+2Fc^2^)/3'
_refine_ls_weighting_scheme calc
_refine_ls_wR_factor_gt 0.0946
_refine_ls_wR_factor_ref 0.1026
_reflns_number_gt 9565
_reflns_number_total 11522
_reflns_threshold_expression >2sigma(I)
_cod_data_source_file J-Mater-Chem-C-2015-3-4910.cif
_cod_data_source_block 1b
_cod_depositor_comments
;
The following automatic conversions were performed:

data item '_symmetry_cell_setting' value 'Triclinic' was changed to
'triclinic' in accordance with the built-in table derived from the
CIF Core dictionary named 'cif_core.dic' version 2.4.5 last updated
on 2014-11-21.

data item '_exptl_crystal_density_meas' value 'not_measured' was
changed to '?' -- the value is perceived as not measured.

Automatic conversion script
Id: cif_fix_values 6909 2019-04-08 15:41:33Z antanas 
;
_cod_original_sg_symbol_H-M P-1
_cod_database_code 7234251

loop_
_symmetry_equiv_pos_as_xyz
'x, y, z'
'-x, -y, -z'

loop_
_atom_site_label
_atom_site_type_symbol
_atom_site_fract_x
_atom_site_fract_y
_atom_site_fract_z
_atom_site_U_iso_or_equiv
_atom_site_adp_type
_atom_site_occupancy
_atom_site_symmetry_multiplicity
_atom_site_calc_flag
_atom_site_refinement_flags
_atom_site_disorder_assembly
_atom_site_disorder_group
Os1 Os 0.253081(18) 0.342602(13) 0.016494(11) 0.02043(6) Uani 1 1 d . . .
N1 N -0.0515(4) 0.3446(3) 0.0990(2) 0.0241(9) Uani 1 1 d . . .
N2 N 0.0604(4) 0.3004(3) 0.0616(2) 0.0229(9) Uani 1 1 d . . .
N3 N 0.2630(4) 0.2114(3) -0.0172(3) 0.0277(9) Uani 1 1 d . A .
N4 N 0.3629(5) 0.1614(3) -0.0587(3) 0.0339(11) Uani 1 1 d . A .
N5 N 0.2103(4) 0.4582(3) 0.0783(2) 0.0221(8) Uani 1 1 d . . .
N6 N 0.3029(4) 0.2881(3) 0.1269(2) 0.0215(8) Uani 1 1 d . . .
C1 C 0.4332(6) 0.3666(4) -0.0238(3) 0.0318(12) Uani 1 1 d . . .
C2 C 0.2071(5) 0.3977(4) -0.0802(3) 0.0299(12) Uani 1 1 d . . .
C3 C -0.2814(6) 0.3084(4) 0.1474(4) 0.0372(13) Uani 1 1 d . . .
C4 C -0.1444(5) 0.2836(4) 0.1089(3) 0.0291(11) Uani 1 1 d . A .
C5 C -0.0945(6) 0.2002(4) 0.0785(4) 0.0361(13) Uani 1 1 d . . .
H5 H -0.1407 0.1468 0.0786 0.043 Uiso 1 1 calc R A .
C6 C 0.0386(5) 0.2136(4) 0.0482(3) 0.0287(11) Uani 1 1 d . A .
C7 C 0.1522(5) 0.1637(4) 0.0054(3) 0.0317(12) Uani 1 1 d . . .
C8 C 0.1819(6) 0.0775(4) -0.0222(4) 0.0450(16) Uani 1 1 d . A .
H8 H 0.1259 0.0279 -0.0158 0.054 Uiso 1 1 calc R . .
C9 C 0.3129(6) 0.0808(4) -0.0615(4) 0.0468(17) Uani 1 1 d . . .
C10 C 0.3966(8) 0.0099(5) -0.1048(5) 0.0607(19) Uani 1 1 d U A .
C11 C 0.1608(5) 0.5417(4) 0.0511(3) 0.0278(11) Uani 1 1 d . . .
H11 H 0.1492 0.5521 -0.0020 0.033 Uiso 1 1 calc R . .
C12 C 0.1257(5) 0.6142(4) 0.0967(3) 0.0324(12) Uani 1 1 d . . .
H12 H 0.0902 0.6731 0.0754 0.039 Uiso 1 1 calc R . .
C13 C 0.1426(6) 0.6001(4) 0.1726(4) 0.0362(13) Uani 1 1 d . . .
H13 H 0.1197 0.6492 0.2048 0.043 Uiso 1 1 calc R . .
C14 C 0.1930(5) 0.5144(4) 0.2024(3) 0.0320(12) Uani 1 1 d . . .
H14 H 0.2051 0.5037 0.2554 0.038 Uiso 1 1 calc R . .
C15 C 0.2261(5) 0.4433(4) 0.1545(3) 0.0249(10) Uani 1 1 d . . .
C16 C 0.2807(5) 0.3499(4) 0.1803(3) 0.0254(11) Uani 1 1 d . . .
C17 C 0.3099(5) 0.3236(4) 0.2548(3) 0.0305(12) Uani 1 1 d . . .
H17 H 0.2923 0.3668 0.2925 0.037 Uiso 1 1 calc R . .
C18 C 0.3654(6) 0.2335(5) 0.2740(4) 0.0397(14) Uani 1 1 d . . .
H18 H 0.3885 0.2150 0.3242 0.048 Uiso 1 1 calc R . .
C19 C 0.3860(6) 0.1721(4) 0.2187(4) 0.0385(14) Uani 1 1 d . . .
H19 H 0.4220 0.1099 0.2306 0.046 Uiso 1 1 calc R . .
C20 C 0.3537(5) 0.2016(4) 0.1453(3) 0.0262(11) Uani 1 1 d . . .
H20 H 0.3684 0.1589 0.1072 0.031 Uiso 1 1 calc R . .
O1 O 0.5398(4) 0.3830(3) -0.0496(3) 0.0498(12) Uani 1 1 d . . .
O2 O 0.1815(5) 0.4296(3) -0.1378(2) 0.0447(11) Uani 1 1 d . . .
F1 F -0.3036(5) 0.2823(8) 0.2224(3) 0.099(3) Uani 0.864(7) 1 d P A 1
F2 F -0.3194(6) 0.3983(4) 0.1376(6) 0.097(3) Uani 0.864(7) 1 d P A 1
F3 F -0.3741(5) 0.2724(7) 0.1184(5) 0.085(2) Uani 0.864(7) 1 d P A 1
F1' F -0.291(4) 0.364(5) 0.194(2) 0.099(3) Uani 0.136(7) 1 d P A 2
F2' F -0.341(4) 0.235(2) 0.176(5) 0.097(3) Uani 0.136(7) 1 d P A 2
F3' F -0.360(3) 0.341(4) 0.108(3) 0.085(2) Uani 0.136(7) 1 d P A 2
F4 F 0.5319(12) -0.0013(16) -0.0923(17) 0.083(3) Uani 0.641(8) 1 d P A 1
F5 F 0.3450(10) -0.0599(7) -0.1136(9) 0.104(5) Uani 0.641(8) 1 d P A 1
F6 F 0.4366(11) 0.0435(6) -0.1863(5) 0.095(3) Uani 0.641(8) 1 d PU A 1
F4' F 0.496(3) -0.007(3) -0.097(3) 0.083(3) Uani 0.359(8) 1 d P A 2
F5' F 0.3725(18) -0.0844(12) -0.0481(14) 0.104(5) Uani 0.359(8) 1 d P A 2
F6' F 0.355(3) -0.0094(15) -0.1590(11) 0.095(3) Uani 0.359(8) 1 d P A 2
Os2 Os 0.97972(2) 0.752746(15) 0.493276(12) 0.02863(7) Uani 1 1 d . . .
N7 N 0.7706(5) 0.6061(3) 0.5660(3) 0.0328(10) Uani 1 1 d . . .
N8 N 0.7990(5) 0.6909(3) 0.5287(3) 0.0311(10) Uani 1 1 d . . .
N9 N 0.8411(5) 0.8495(3) 0.4490(3) 0.0348(11) Uani 1 1 d . B .
N10 N 0.8517(5) 0.9359(4) 0.4124(3) 0.0407(12) Uani 1 1 d . B .
N11 N 1.0674(4) 0.6509(3) 0.5678(3) 0.0272(9) Uani 1 1 d . . .
N12 N 0.9437(4) 0.8134(3) 0.5993(3) 0.0296(10) Uani 1 1 d . . .
C21 C 1.1294(6) 0.8233(4) 0.4590(4) 0.0391(14) Uani 1 1 d . . .
C22 C 1.0257(6) 0.6923(5) 0.4026(4) 0.0394(14) Uani 1 1 d . . .
C23 C 0.5704(7) 0.5228(5) 0.6074(4) 0.0483(16) Uani 1 1 d . . .
C24 C 0.6375(6) 0.6051(4) 0.5677(3) 0.0365(13) Uani 1 1 d . B .
C25 C 0.5803(6) 0.6859(5) 0.5331(4) 0.0432(15) Uani 1 1 d . . .
H25 H 0.4887 0.7013 0.5277 0.052 Uiso 1 1 calc R B .
C26 C 0.6873(6) 0.7394(4) 0.5080(3) 0.0369(13) Uani 1 1 d . B .
C27 C 0.7099(6) 0.8302(4) 0.4656(4) 0.0392(14) Uani 1 1 d . . .
C28 C 0.6316(7) 0.9062(5) 0.4375(4) 0.0485(16) Uani 1 1 d . B .
H28 H 0.5369 0.9137 0.4394 0.058 Uiso 1 1 calc R . .
C29 C 0.7252(6) 0.9688(5) 0.4058(4) 0.0455(15) Uani 1 1 d . . .
C30 C 0.6994(8) 1.0631(5) 0.3653(5) 0.0565(19) Uani 1 1 d . B .
C31 C 1.1220(6) 0.5675(4) 0.5488(3) 0.0351(13) Uani 1 1 d . . .
H31 H 1.1333 0.5554 0.4959 0.042 Uiso 1 1 calc R . .
C32 C 1.1630(6) 0.4977(4) 0.6035(3) 0.0387(14) Uani 1 1 d . . .
H32 H 1.2047 0.4398 0.5881 0.046 Uiso 1 1 calc R . .
C33 C 1.1421(6) 0.5142(4) 0.6804(4) 0.0400(14) Uani 1 1 d . . .
H33 H 1.1673 0.4671 0.7191 0.048 Uiso 1 1 calc R . .
C34 C 1.0849(6) 0.5987(4) 0.7006(3) 0.0357(13) Uani 1 1 d . . .
H34 H 1.0702 0.6106 0.7536 0.043 Uiso 1 1 calc R . .
C35 C 1.0480(5) 0.6673(4) 0.6440(3) 0.0303(12) Uani 1 1 d . . .
C36 C 0.9869(5) 0.7605(4) 0.6596(3) 0.0306(12) Uani 1 1 d . . .
C37 C 0.9794(6) 0.7943(4) 0.7311(3) 0.0345(13) Uani 1 1 d . . .
H37 H 1.0099 0.7561 0.7738 0.041 Uiso 1 1 calc R . .
C38 C 0.9266(6) 0.8844(4) 0.7383(4) 0.0391(14) Uani 1 1 d . . .
H38 H 0.9208 0.9093 0.7865 0.047 Uiso 1 1 calc R . .
C39 C 0.8827(7) 0.9384(4) 0.6770(4) 0.0401(14) Uani 1 1 d . . .
H39 H 0.8472 1.0009 0.6819 0.048 Uiso 1 1 calc R . .
C40 C 0.8903(6) 0.9015(4) 0.6086(4) 0.0349(13) Uani 1 1 d . . .
H40 H 0.8573 0.9385 0.5662 0.042 Uiso 1 1 calc R . .
O3 O 1.2186(5) 0.8663(4) 0.4366(3) 0.0557(13) Uani 1 1 d . . .
O4 O 1.0599(6) 0.6541(4) 0.3492(3) 0.0595(14) Uani 1 1 d . . .
F7 F 0.6205(10) 0.4438(5) 0.5783(6) 0.105(4) Uani 0.725(7) 1 d P B 1
F8 F 0.4436(7) 0.5279(6) 0.6005(6) 0.101(3) Uani 0.725(7) 1 d P B 1
F9 F 0.5760(12) 0.5060(7) 0.6828(5) 0.103(4) Uani 0.725(7) 1 d P B 1
F7' F 0.658(3) 0.4581(14) 0.6338(18) 0.105(4) Uani 0.275(7) 1 d P B 2
F8' F 0.514(2) 0.4826(19) 0.5663(18) 0.101(3) Uani 0.275(7) 1 d P B 2
F9' F 0.494(3) 0.540(2) 0.6690(14) 0.103(4) Uani 0.275(7) 1 d P B 2
F10 F 0.7519(6) 1.1295(3) 0.3928(3) 0.0764(14) Uani 1 1 d . . .
F11 F 0.7542(6) 1.0709(3) 0.2905(3) 0.0809(15) Uani 1 1 d . . .
F12 F 0.5711(5) 1.0861(4) 0.3665(4) 0.104(2) Uani 1 1 d . . .
O5 O 1.1870(16) 0.9476(11) 0.1780(10) 0.134(4) Uiso 0.607(5) 1 d PD C 1
O6 O 1.0647(11) 0.8322(8) 0.1687(6) 0.086(3) Uiso 0.607(5) 1 d PD C 1
C41 C 1.1740(15) 0.8764(11) 0.1472(9) 0.083(4) Uiso 0.607(5) 1 d PD C 1
C42 C 1.2793(17) 0.8437(12) 0.0837(10) 0.084(4) Uiso 0.607(5) 1 d PD C 1
H42A H 1.3538 0.8835 0.0747 0.126 Uiso 0.607(5) 1 calc PR C 1
H42B H 1.2409 0.8466 0.0358 0.126 Uiso 0.607(5) 1 calc PR C 1
H42C H 1.3128 0.7794 0.0987 0.126 Uiso 0.607(5) 1 calc PR C 1
C43 C 0.9476(13) 0.8694(10) 0.2206(9) 0.074(3) Uiso 0.607(5) 1 d PD C 1
H43A H 0.9727 0.8777 0.2712 0.088 Uiso 0.607(5) 1 calc PR C 1
H43B H 0.9124 0.9306 0.1971 0.088 Uiso 0.607(5) 1 calc PR C 1
C44 C 0.8471(14) 0.8041(10) 0.2317(9) 0.069(3) Uiso 0.607(5) 1 d PD C 1
H44A H 0.7670 0.8275 0.2662 0.104 Uiso 0.607(5) 1 calc PR C 1
H44B H 0.8828 0.7440 0.2553 0.104 Uiso 0.607(5) 1 calc PR C 1
H44C H 0.8231 0.7965 0.1813 0.104 Uiso 0.607(5) 1 calc PR C 1
O5' O 1.231(2) 0.8739(17) 0.2468(14) 0.134(4) Uiso 0.393(5) 1 d PD C 2
O6' O 1.3813(17) 0.7592(12) 0.2169(10) 0.086(3) Uiso 0.393(5) 1 d PD C 2
C41' C 1.295(2) 0.8267(16) 0.1984(13) 0.083(4) Uiso 0.393(5) 1 d PD C 2
C42' C 1.279(3) 0.819(2) 0.1211(14) 0.084(4) Uiso 0.393(5) 1 d PD C 2
H42D H 1.2125 0.8682 0.1048 0.126 Uiso 0.393(5) 1 calc PR C 2
H42E H 1.2468 0.7581 0.1188 0.126 Uiso 0.393(5) 1 calc PR C 2
H42F H 1.3648 0.8243 0.0863 0.126 Uiso 0.393(5) 1 calc PR C 2
C43' C 1.4357(19) 0.7572(16) 0.2810(12) 0.074(3) Uiso 0.393(5) 1 d PD C 2
H43C H 1.3781 0.7261 0.3262 0.088 Uiso 0.393(5) 1 calc PR C 2
H43D H 1.4438 0.8213 0.2918 0.088 Uiso 0.393(5) 1 calc PR C 2
C44' C 1.5677(19) 0.7065(15) 0.2687(13) 0.069(3) Uiso 0.393(5) 1 d PD C 2
H44D H 1.6086 0.7034 0.3158 0.104 Uiso 0.393(5) 1 calc PR C 2
H44E H 1.6248 0.7386 0.2247 0.104 Uiso 0.393(5) 1 calc PR C 2
H44F H 1.5590 0.6434 0.2574 0.104 Uiso 0.393(5) 1 calc PR C 2

loop_
_atom_site_aniso_label
_atom_site_aniso_U_11
_atom_site_aniso_U_22
_atom_site_aniso_U_33
_atom_site_aniso_U_23
_atom_site_aniso_U_13
_atom_site_aniso_U_12
Os1 0.01977(10) 0.02338(10) 0.01902(11) -0.00457(7) -0.00383(7) -0.00212(7)
N1 0.021(2) 0.028(2) 0.022(2) 0.0001(17) -0.0044(17) -0.0017(16)
N2 0.0186(19) 0.026(2) 0.024(2) -0.0031(17) -0.0038(16) -0.0012(16)
N3 0.028(2) 0.028(2) 0.030(2) -0.0089(19) -0.0074(18) -0.0009(17)
N4 0.032(2) 0.035(3) 0.037(3) -0.018(2) -0.010(2) 0.004(2)
N5 0.0202(19) 0.024(2) 0.023(2) -0.0028(17) -0.0057(16) -0.0016(16)
N6 0.0191(19) 0.028(2) 0.016(2) -0.0022(16) -0.0029(16) 0.0020(16)
C1 0.033(3) 0.034(3) 0.030(3) -0.007(2) -0.006(2) -0.003(2)
C2 0.028(3) 0.034(3) 0.030(3) -0.007(2) -0.004(2) -0.006(2)
C3 0.028(3) 0.046(3) 0.038(4) -0.001(3) -0.008(3) -0.006(2)
C4 0.026(3) 0.034(3) 0.028(3) 0.003(2) -0.008(2) -0.005(2)
C5 0.031(3) 0.031(3) 0.049(4) -0.003(3) -0.012(3) -0.009(2)
C6 0.027(3) 0.027(3) 0.035(3) -0.004(2) -0.010(2) -0.004(2)
C7 0.029(3) 0.029(3) 0.039(3) -0.008(2) -0.008(2) -0.004(2)
C8 0.034(3) 0.029(3) 0.077(5) -0.017(3) -0.012(3) -0.005(2)
C9 0.041(3) 0.040(3) 0.067(5) -0.030(3) -0.015(3) 0.001(3)
C10 0.048(4) 0.060(5) 0.084(5) -0.046(4) -0.013(4) 0.000(3)
C11 0.026(3) 0.031(3) 0.026(3) 0.000(2) -0.006(2) -0.004(2)
C12 0.032(3) 0.028(3) 0.038(3) -0.004(2) -0.011(2) 0.004(2)
C13 0.040(3) 0.031(3) 0.037(3) -0.016(2) -0.002(3) 0.004(2)
C14 0.035(3) 0.037(3) 0.025(3) -0.009(2) -0.006(2) 0.000(2)
C15 0.023(2) 0.031(3) 0.022(3) -0.006(2) -0.004(2) -0.004(2)
C16 0.018(2) 0.031(3) 0.028(3) -0.007(2) -0.004(2) -0.0032(19)
C17 0.034(3) 0.036(3) 0.021(3) -0.004(2) -0.007(2) 0.000(2)
C18 0.030(3) 0.054(4) 0.033(3) 0.002(3) -0.010(2) 0.004(3)
C19 0.030(3) 0.038(3) 0.042(4) 0.003(3) -0.002(3) 0.008(2)
C20 0.025(2) 0.028(3) 0.024(3) -0.003(2) -0.004(2) 0.002(2)
O1 0.026(2) 0.070(3) 0.052(3) -0.011(2) 0.006(2) -0.013(2)
O2 0.052(3) 0.061(3) 0.023(2) 0.001(2) -0.0156(19) -0.004(2)
F1 0.039(3) 0.197(8) 0.039(3) 0.015(4) 0.010(2) 0.024(4)
F2 0.049(3) 0.041(3) 0.172(8) 0.003(4) 0.048(4) 0.003(2)
F3 0.027(2) 0.129(6) 0.112(5) -0.061(5) -0.007(3) -0.018(3)
F1' 0.039(3) 0.197(8) 0.039(3) 0.015(4) 0.010(2) 0.024(4)
F2' 0.049(3) 0.041(3) 0.172(8) 0.003(4) 0.048(4) 0.003(2)
F3' 0.027(2) 0.129(6) 0.112(5) -0.061(5) -0.007(3) -0.018(3)
F4 0.025(7) 0.080(5) 0.164(7) -0.086(4) -0.032(8) 0.018(7)
F5 0.076(5) 0.065(5) 0.173(12) -0.090(9) 0.043(8) -0.027(4)
F6 0.122(8) 0.069(6) 0.086(4) -0.038(4) 0.001(5) 0.034(5)
F4' 0.025(7) 0.080(5) 0.164(7) -0.086(4) -0.032(8) 0.018(7)
F5' 0.076(5) 0.065(5) 0.173(12) -0.090(9) 0.043(8) -0.027(4)
F6' 0.122(8) 0.069(6) 0.086(4) -0.038(4) 0.001(5) 0.034(5)
Os2 0.02865(12) 0.03833(13) 0.01906(12) -0.00112(9) -0.00440(8) -0.00514(9)
N7 0.036(3) 0.042(3) 0.022(2) -0.005(2) -0.0041(19) -0.014(2)
N8 0.031(2) 0.038(3) 0.024(2) -0.003(2) -0.0041(19) -0.008(2)
N9 0.032(2) 0.040(3) 0.031(3) 0.002(2) -0.011(2) -0.001(2)
N10 0.042(3) 0.046(3) 0.032(3) 0.007(2) -0.007(2) -0.005(2)
N11 0.027(2) 0.033(2) 0.022(2) -0.0005(18) -0.0050(18) -0.0056(18)
N12 0.031(2) 0.034(2) 0.023(2) -0.0001(19) -0.0034(19) -0.0064(19)
C21 0.041(3) 0.045(3) 0.030(3) 0.001(3) -0.005(3) -0.006(3)
C22 0.042(3) 0.052(4) 0.026(3) 0.000(3) -0.008(3) -0.010(3)
C23 0.043(4) 0.057(4) 0.048(4) -0.004(3) -0.009(3) -0.019(3)
C24 0.037(3) 0.045(3) 0.031(3) -0.009(3) -0.005(2) -0.012(3)
C25 0.033(3) 0.058(4) 0.040(4) -0.006(3) -0.009(3) -0.009(3)
C26 0.034(3) 0.047(3) 0.030(3) -0.005(3) -0.008(2) -0.002(3)
C27 0.033(3) 0.048(4) 0.036(3) 0.000(3) -0.008(3) -0.003(3)
C28 0.038(3) 0.054(4) 0.053(4) 0.004(3) -0.012(3) -0.002(3)
C29 0.043(3) 0.052(4) 0.041(4) 0.004(3) -0.015(3) 0.001(3)
C30 0.064(5) 0.054(4) 0.053(5) 0.010(4) -0.023(4) -0.005(4)
C31 0.037(3) 0.041(3) 0.028(3) -0.007(2) -0.006(2) -0.005(2)
C32 0.044(3) 0.039(3) 0.032(3) -0.005(3) -0.005(3) 0.002(3)
C33 0.050(4) 0.041(3) 0.030(3) 0.002(3) -0.012(3) -0.003(3)
C34 0.039(3) 0.046(3) 0.023(3) 0.000(2) -0.006(2) -0.009(3)
C35 0.028(3) 0.037(3) 0.027(3) -0.002(2) -0.004(2) -0.012(2)
C36 0.027(3) 0.039(3) 0.026(3) -0.004(2) -0.001(2) -0.008(2)
C37 0.035(3) 0.043(3) 0.027(3) -0.005(2) -0.005(2) -0.009(2)
C38 0.046(3) 0.043(3) 0.031(3) -0.013(3) -0.001(3) -0.015(3)
C39 0.054(4) 0.031(3) 0.033(3) -0.004(3) 0.002(3) -0.010(3)
C40 0.040(3) 0.033(3) 0.031(3) 0.002(2) -0.005(2) -0.005(2)
O3 0.051(3) 0.061(3) 0.053(3) 0.004(2) 0.000(2) -0.021(2)
O4 0.074(4) 0.078(4) 0.025(3) -0.014(2) -0.003(2) -0.002(3)
F7 0.116(7) 0.051(4) 0.132(8) -0.035(5) 0.060(6) -0.043(4)
F8 0.038(4) 0.109(7) 0.152(8) 0.052(6) -0.029(5) -0.043(4)
F9 0.170(11) 0.113(7) 0.048(4) 0.032(4) -0.048(5) -0.101(8)
F7' 0.116(7) 0.051(4) 0.132(8) -0.035(5) 0.060(6) -0.043(4)
F8' 0.038(4) 0.109(7) 0.152(8) 0.052(6) -0.029(5) -0.043(4)
F9' 0.170(11) 0.113(7) 0.048(4) 0.032(4) -0.048(5) -0.101(8)
F10 0.112(4) 0.051(3) 0.071(3) 0.005(2) -0.042(3) 0.002(3)
F11 0.114(4) 0.068(3) 0.056(3) 0.019(2) -0.023(3) -0.004(3)
F12 0.052(3) 0.088(4) 0.155(6) 0.057(4) -0.028(3) 0.007(3)

loop_
_atom_type_symbol
_atom_type_description
_atom_type_scat_dispersion_real
_atom_type_scat_dispersion_imag
_atom_type_scat_source
C C 0.0033 0.0016 'International Tables Vol C Tables 4.2.6.8 and 6.1.1.4'
H H 0.0000 0.0000 'International Tables Vol C Tables 4.2.6.8 and 6.1.1.4'
N N 0.0061 0.0033 'International Tables Vol C Tables 4.2.6.8 and 6.1.1.4'
O O 0.0106 0.0060 'International Tables Vol C Tables 4.2.6.8 and 6.1.1.4'
F F 0.0171 0.0103 'International Tables Vol C Tables 4.2.6.8 and 6.1.1.4'
Os Os -1.2165 7.6030 'International Tables Vol C Tables 4.2.6.8 and 6.1.1.4'

loop_
_geom_angle_atom_site_label_1
_geom_angle_atom_site_label_2
_geom_angle_atom_site_label_3
_geom_angle
_geom_angle_site_symmetry_1
_geom_angle_site_symmetry_3
C1 Os1 C2 87.8(2) . .
C1 Os1 N3 97.4(2) . .
C2 Os1 N3 91.6(2) . .
C1 Os1 N5 95.1(2) . .
C2 Os1 N5 99.0(2) . .
N3 Os1 N5 163.89(17) . .
C1 Os1 N2 173.7(2) . .
C2 Os1 N2 94.8(2) . .
N3 Os1 N2 76.85(17) . .
N5 Os1 N2 90.09(16) . .
C1 Os1 N6 92.1(2) . .
C2 Os1 N6 176.91(19) . .
N3 Os1 N6 91.50(17) . .
N5 Os1 N6 77.94(16) . .
N2 Os1 N6 85.57(16) . .
C4 N1 N2 104.5(4) . .
N1 N2 C6 111.7(4) . .
N1 N2 Os1 132.4(3) . .
C6 N2 Os1 115.9(3) . .
N4 N3 C7 111.6(4) . .
N4 N3 Os1 131.1(3) . .
C7 N3 Os1 117.3(3) . .
C9 N4 N3 104.6(5) . .
C11 N5 C15 118.5(4) . .
C11 N5 Os1 125.5(4) . .
C15 N5 Os1 115.8(3) . .
C20 N6 C16 120.1(4) . .
C20 N6 Os1 125.4(3) . .
C16 N6 Os1 114.4(3) . .
O1 C1 Os1 178.0(6) . .
O2 C2 Os1 179.0(5) . .
F3' C3 F1' 102(3) . .
F3' C3 F2' 97(4) . .
F1' C3 F2' 113(4) . .
F3' C3 F1 127(2) . .
F1' C3 F1 59(3) . .
F2' C3 F1 58(4) . .
F3' C3 F2 56(3) . .
F1' C3 F2 52(2) . .
F2' C3 F2 135.0(17) . .
F1 C3 F2 107.1(7) . .
F3' C3 F3 48(3) . .
F1' C3 F3 131.6(18) . .
F2' C3 F3 53(4) . .
F1 C3 F3 105.6(6) . .
F2 C3 F3 101.7(6) . .
F3' C3 C4 118(2) . .
F1' C3 C4 114.9(19) . .
F2' C3 C4 110.8(16) . .
F1 C3 C4 114.5(5) . .
F2 C3 C4 113.7(5) . .
F3 C3 C4 113.1(6) . .
N1 C4 C5 112.7(5) . .
N1 C4 C3 120.1(5) . .
C5 C4 C3 127.3(5) . .
C6 C5 C4 103.6(5) . .
N2 C6 C5 107.5(5) . .
N2 C6 C7 114.8(5) . .
C5 C6 C7 137.6(5) . .
N3 C7 C8 107.5(5) . .
N3 C7 C6 115.1(5) . .
C8 C7 C6 137.4(5) . .
C7 C8 C9 103.5(5) . .
N4 C9 C8 112.7(5) . .
N4 C9 C10 118.9(6) . .
C8 C9 C10 128.4(6) . .
F4' C10 F6' 122(3) . .
F4' C10 F5 110(2) . .
F6' C10 F5 49.6(10) . .
F4' C10 F4 8(3) . .
F6' C10 F4 127.1(16) . .
F5 C10 F4 117.7(12) . .
F4' C10 F6 92(4) . .
F6' C10 F6 52.5(14) . .
F5 C10 F6 98.7(10) . .
F4 C10 F6 91.6(14) . .
F4' C10 C9 120(2) . .
F6' C10 C9 115.4(10) . .
F5 C10 C9 118.2(7) . .
F4 C10 C9 113.7(10) . .
F6 C10 C9 112.0(7) . .
F4' C10 F5' 83(3) . .
F6' C10 F5' 98.8(14) . .
F5 C10 F5' 49.2(9) . .
F4 C10 F5' 88.0(15) . .
F6 C10 F5' 141.5(8) . .
C9 C10 F5' 103.3(8) . .
N5 C11 C12 122.8(5) . .
C13 C12 C11 118.9(5) . .
C12 C13 C14 119.6(5) . .
C13 C14 C15 119.5(5) . .
N5 C15 C14 120.7(5) . .
N5 C15 C16 115.4(4) . .
C14 C15 C16 123.9(5) . .
N6 C16 C17 120.4(5) . .
N6 C16 C15 116.3(5) . .
C17 C16 C15 123.3(5) . .
C16 C17 C18 119.6(5) . .
C19 C18 C17 118.6(6) . .
C18 C19 C20 119.4(6) . .
N6 C20 C19 121.7(5) . .
C22 Os2 C21 89.1(3) . .
C22 Os2 N9 94.8(2) . .
C21 Os2 N9 96.0(2) . .
C22 Os2 N11 97.5(2) . .
C21 Os2 N11 98.3(2) . .
N9 Os2 N11 161.24(18) . .
C22 Os2 N8 93.6(2) . .
C21 Os2 N8 172.6(2) . .
N9 Os2 N8 76.89(19) . .
N11 Os2 N8 88.17(18) . .
C22 Os2 N12 174.6(2) . .
C21 Os2 N12 89.3(2) . .
N9 Os2 N12 90.56(19) . .
N11 Os2 N12 77.62(17) . .
N8 Os2 N12 88.56(17) . .
C24 N7 N8 104.1(5) . .
C26 N8 N7 110.8(5) . .
C26 N8 Os2 116.8(4) . .
N7 N8 Os2 132.2(4) . .
N10 N9 C27 110.5(5) . .
N10 N9 Os2 131.9(4) . .
C27 N9 Os2 117.1(4) . .
C29 N10 N9 104.7(5) . .
C31 N11 C35 118.7(5) . .
C31 N11 Os2 124.9(4) . .
C35 N11 Os2 115.6(4) . .
C36 N12 C40 119.0(5) . .
C36 N12 Os2 115.4(4) . .
C40 N12 Os2 125.4(4) . .
O3 C21 Os2 178.3(6) . .
O4 C22 Os2 176.2(6) . .
F8' C23 F9' 111.4(17) . .
F8' C23 F8 49.8(13) . .
F9' C23 F8 67.6(12) . .
F8' C23 F9 129.9(12) . .
F9' C23 F9 44.4(13) . .
F8 C23 F9 106.8(8) . .
F8' C23 F7' 104.2(17) . .
F9' C23 F7' 101.8(17) . .
F8 C23 F7' 135.8(11) . .
F9 C23 F7' 58.9(12) . .
F8' C23 F7 56.0(13) . .
F9' C23 F7 133.0(13) . .
F8 C23 F7 103.1(8) . .
F9 C23 F7 104.7(9) . .
F7' C23 F7 51.7(12) . .
F8' C23 C24 115.4(12) . .
F9' C23 C24 112.0(12) . .
F8 C23 C24 112.7(7) . .
F9 C23 C24 114.7(6) . .
F7' C23 C24 111.0(10) . .
F7 C23 C24 113.8(6) . .
N7 C24 C25 113.1(5) . .
N7 C24 C23 118.8(6) . .
C25 C24 C23 128.1(6) . .
C24 C25 C26 103.7(5) . .
N8 C26 C25 108.3(6) . .
N8 C26 C27 114.3(5) . .
C25 C26 C27 137.4(6) . .
N9 C27 C28 108.6(6) . .
N9 C27 C26 114.8(5) . .
C28 C27 C26 136.6(6) . .
C27 C28 C29 102.9(6) . .
N10 C29 C28 113.3(6) . .
N10 C29 C30 119.4(6) . .
C28 C29 C30 127.2(6) . .
F12 C30 F11 105.5(7) . .
F12 C30 F10 108.8(7) . .
F11 C30 F10 102.7(6) . .
F12 C30 C29 111.8(6) . .
F11 C30 C29 113.3(7) . .
F10 C30 C29 114.1(6) . .
N11 C31 C32 122.4(5) . .
C33 C32 C31 118.7(6) . .
C34 C33 C32 119.4(6) . .
C33 C34 C35 120.2(5) . .
N11 C35 C34 120.5(5) . .
N11 C35 C36 115.0(5) . .
C34 C35 C36 124.5(5) . .
N12 C36 C37 121.5(5) . .
N12 C36 C35 115.7(5) . .
C37 C36 C35 122.7(5) . .
C38 C37 C36 118.0(6) . .
C39 C38 C37 120.6(6) . .
C38 C39 C40 119.0(6) . .
N12 C40 C39 121.8(6) . .
C41 O6 C43 122.2(12) . .
O5 C41 O6 120.3(15) . .
O5 C41 C42 120.3(15) . .
O6 C41 C42 119.4(14) . .
C44 C43 O6 107.6(11) . .
C41' O6' C43' 120.6(19) . .
O5' C41' O6' 121(2) . .
O5' C41' C42' 131(2) . .
O6' C41' C42' 107(2) . .
O6' C43' C44' 108.4(18) . .

loop_
_geom_bond_atom_site_label_1
_geom_bond_atom_site_label_2
_geom_bond_distance
_geom_bond_site_symmetry_2
Os1 C1 1.892(6) .
Os1 C2 1.895(6) .
Os1 N3 2.057(4) .
Os1 N5 2.080(4) .
Os1 N2 2.102(4) .
Os1 N6 2.121(4) .
N1 C4 1.339(7) .
N1 N2 1.348(6) .
N2 C6 1.360(7) .
N3 N4 1.341(6) .
N3 C7 1.358(7) .
N4 C9 1.337(8) .
N5 C11 1.328(6) .
N5 C15 1.362(7) .
N6 C20 1.331(6) .
N6 C16 1.353(6) .
C1 O1 1.135(7) .
C2 O2 1.118(7) .
C3 F3' 1.17(5) .
C3 F1' 1.21(6) .
C3 F2' 1.28(4) .
C3 F1 1.308(8) .
C3 F2 1.322(8) .
C3 F3 1.326(8) .
C3 C4 1.463(8) .
C4 C5 1.395(8) .
C5 C6 1.386(8) .
C6 C7 1.438(8) .
C7 C8 1.385(8) .
C8 C9 1.388(9) .
C9 C10 1.463(9) .
C10 F4' 1.04(3) .
C10 F6' 1.18(2) .
C10 F5 1.230(11) .
C10 F4 1.417(12) .
C10 F6 1.452(14) .
C10 F5' 1.61(2) .
C11 C12 1.382(7) .
C12 C13 1.358(8) .
C13 C14 1.372(8) .
C14 C15 1.390(7) .
C15 C16 1.459(7) .
C16 C17 1.388(7) .
C17 C18 1.394(8) .
C18 C19 1.375(9) .
C19 C20 1.387(8) .
Os2 C22 1.877(6) .
Os2 C21 1.893(6) .
Os2 N9 2.058(5) .
Os2 N11 2.081(4) .
Os2 N8 2.091(4) .
Os2 N12 2.114(5) .
N7 C24 1.346(7) .
N7 N8 1.358(6) .
N8 C26 1.349(7) .
N9 N10 1.345(7) .
N9 C27 1.363(7) .
N10 C29 1.339(8) .
N11 C31 1.335(7) .
N11 C35 1.364(7) .
N12 C36 1.337(7) .
N12 C40 1.354(7) .
C21 O3 1.140(7) .
C22 O4 1.132(7) .
C23 F8' 1.23(3) .
C23 F9' 1.25(3) .
C23 F8 1.306(10) .
C23 F9 1.322(11) .
C23 F7' 1.32(3) .
C23 F7 1.331(10) .
C23 C24 1.478(9) .
C24 C25 1.372(9) .
C25 C26 1.382(9) .
C26 C27 1.452(9) .
C27 C28 1.381(9) .
C28 C29 1.384(9) .
C29 C30 1.482(9) .
C30 F12 1.305(9) .
C30 F11 1.327(9) .
C30 F10 1.330(9) .
C31 C32 1.389(8) .
C32 C33 1.374(8) .
C33 C34 1.363(8) .
C34 C35 1.385(8) .
C35 C36 1.467(8) .
C36 C37 1.391(8) .
C37 C38 1.375(8) .
C38 C39 1.360(9) .
C39 C40 1.362(8) .
O5 C41 1.257(14) .
O6 C41 1.316(14) .
O6 C43 1.461(13) .
C41 C42 1.488(15) .
C43 C44 1.440(14) .
O5' C41' 1.212(17) .
O6' C41' 1.291(16) .
O6' C43' 1.332(16) .
C41' C42' 1.415(18) .
C43' C44' 1.451(17) .
